data_2228503
loop_
_publ_author_name
'Liu, Jia-Lu'
'Liu, Jian-Feng'
'Zhao, Guo-Liang'

_publ_section_title
;
 Bis[\m-2-(4-hydroxyphenyl)acetato]-\k^3^<i>O</i>,<i>O</i>':<i>O</i>;\k^3^<i>O</i>:<i>O</i>,<i>O</i>'-bis{aqua(4,4'-bipyridine-\k<i>N</i>)[2-(4-hydroxyphenyl)acetato-\k^2^<i>O</i>,<i>O</i>']erbium(III)}
 monohydrate
;
_journal_coeditor_code OM2372
_journal_issue 12
_journal_name_full 'Acta Crystallographica Section E'
_journal_page_first m1513
_journal_paper_doi 10.1107/S1600536810044752
_journal_volume 66
_journal_year 2010
_chemical_formula_iupac '[Er2 (C8 H7 O3)6 (C10 H8 N2)2 (H2 O)2] , H2 O'
_chemical_formula_moiety 'C68 H62 Er2 N4 O20, H2 O'
_chemical_formula_sum 'C68 H64 Er2 N4 O21'
_chemical_formula_weight 1607.76
_chemical_name_systematic
;Bis[\m-2-(4-hydroxyphenyl)acetato]-
\k^3^<i>O</i>,<i>O</i>':<i>O</i>;\k^3^<i>O</i>:<i>O</i>,<i>O</i>'-
bis{aqua(4,4'-bipyridine-\k<i>N</i>)[2-(4-hydroxyphenyl)acetato-
\k^2^<i>O</i>,<i>O</i>']erbium(III)} monohydrate
;
_space_group_IT_number 2
_symmetry_cell_setting triclinic
_symmetry_space_group_name_Hall '-P 1'
_symmetry_space_group_name_H-M 'P -1'
_atom_sites_solution_hydrogens geom
_atom_sites_solution_primary direct
_atom_sites_solution_secondary difmap
_audit_creation_method SHELXL97
_cell_angle_alpha 83.3500(10)
_cell_angle_beta 72.3390(10)
_cell_angle_gamma 71.3590(10)
_cell_formula_units_Z 2
_cell_length_a 11.7043(2)
_cell_length_b 16.1714(3)
_cell_length_c 18.4117(3)
_cell_measurement_reflns_used 9914
_cell_measurement_temperature 296(2)
_cell_measurement_theta_max 27.66
_cell_measurement_theta_min 1.75
_cell_volume 3145.74(10)
_computing_cell_refinement 'SAINT (Bruker, 2006)'
_computing_data_collection 'APEX2 (Bruker, 2006)'
_computing_data_reduction 'SAINT (Bruker, 2006)'
_computing_molecular_graphics 'SHELXTL (Sheldrick, 2008)'
_computing_publication_material 'SHELXL97 (Sheldrick, 2008)'
_computing_structure_refinement 'SHELXL97 (Sheldrick, 2008)'
_computing_structure_solution 'SHELXS97 (Sheldrick, 2008)'
_diffrn_ambient_temperature 296(2)
_diffrn_measured_fraction_theta_full 0.973
_diffrn_measured_fraction_theta_max 0.973
_diffrn_measurement_device_type 'Bruker APEXII'
_diffrn_measurement_method '\f and \w'
_diffrn_radiation_monochromator graphite
_diffrn_radiation_source 'fine-focus sealed tube'
_diffrn_radiation_type MoK\a
_diffrn_radiation_wavelength 0.71073
_diffrn_reflns_av_R_equivalents 0.0197
_diffrn_reflns_av_sigmaI/netI 0.0195
_diffrn_reflns_limit_h_max 15
_diffrn_reflns_limit_h_min -15
_diffrn_reflns_limit_k_max 21
_diffrn_reflns_limit_k_min -21
_diffrn_reflns_limit_l_max 24
_diffrn_reflns_limit_l_min -24
_diffrn_reflns_number 47710
_diffrn_reflns_theta_full 27.66
_diffrn_reflns_theta_max 27.66
_diffrn_reflns_theta_min 1.75
_exptl_absorpt_coefficient_mu 2.733
_exptl_absorpt_correction_T_max 0.761
_exptl_absorpt_correction_T_min 0.620
_exptl_absorpt_correction_type multi-scan
_exptl_absorpt_process_details '(SADABS; Sheldrick, 1996)'
_exptl_crystal_colour brown
_exptl_crystal_density_diffrn 1.697
_exptl_crystal_density_method 'not measured'
_exptl_crystal_description block
_exptl_crystal_F_000 1608
_exptl_crystal_size_max 0.191
_exptl_crystal_size_mid 0.149
_exptl_crystal_size_min 0.100
_refine_diff_density_max 0.410
_refine_diff_density_min -0.795
_refine_ls_extinction_method none
_refine_ls_goodness_of_fit_ref 1.029
_refine_ls_hydrogen_treatment mixed
_refine_ls_matrix_type full
_refine_ls_number_parameters 875
_refine_ls_number_reflns 14291
_refine_ls_number_restraints 9
_refine_ls_restrained_S_all 1.029
_refine_ls_R_factor_all 0.0220
_refine_ls_R_factor_gt 0.0179
_refine_ls_shift/su_max 0.002
_refine_ls_shift/su_mean 0.000
_refine_ls_structure_factor_coef Fsqd
_refine_ls_weighting_details 'calc w = 1/[\s^2^(Fo^2^)+(0.0177P)^2^+1.8781P] where P=(Fo^2^+2Fc^2^)/3'
_refine_ls_weighting_scheme calc
_refine_ls_wR_factor_gt 0.0414
_refine_ls_wR_factor_ref 0.0435
_reflns_number_gt 12810
_reflns_number_total 14291
_reflns_threshold_expression I>2\s(I)
_cod_data_source_file om2372.cif
_cod_data_source_block I
_cod_database_code 2228503
_cod_database_fobs_code 2228503

loop_
_symmetry_equiv_pos_as_xyz
'x, y, z'
'-x, -y, -z'

loop_
_atom_site_type_symbol
_atom_site_label
_atom_site_fract_x
_atom_site_fract_y
_atom_site_fract_z
_atom_site_U_iso_or_equiv
_atom_site_adp_type
_atom_site_calc_flag
_atom_site_refinement_flags
_atom_site_occupancy
_atom_site_disorder_assembly
_atom_site_disorder_group
Er Er1 0.272626(7) 0.363745(5) 0.282022(5) 0.02268(3) Uani d . 1 . .
Er Er2 0.131164(7) 0.207912(5) 0.197904(5) 0.02233(3) Uani d . 1 . .
N N1 0.31200(15) 0.50792(10) 0.28188(10) 0.0307(4) Uani d . 1 . .
N N2 0.3925(2) 0.92876(14) 0.22401(18) 0.0643(7) Uani d . 1 . .
N N3 0.08811(16) 0.06535(10) 0.19105(10) 0.0298(4) Uani d . 1 . .
N N4 0.0361(2) -0.36355(13) 0.22761(17) 0.0626(7) Uani d . 1 . .
C C1 0.2256(2) 0.50765(14) 0.51543(12) 0.0334(4) Uani d . 1 . .
C C2 0.3418(2) 0.51383(15) 0.47165(14) 0.0412(5) Uani d . 1 . .
H H2 0.3984 0.4669 0.4422 0.049 Uiso calc R 1 . .
C C3 0.3753(2) 0.58859(16) 0.47094(15) 0.0453(6) Uani d . 1 . .
H H3 0.4536 0.5918 0.4408 0.054 Uiso calc R 1 . .
C C4 0.2932(2) 0.65817(15) 0.51468(14) 0.0400(5) Uani d . 1 . .
C C5 0.1783(2) 0.65263(15) 0.56002(15) 0.0446(6) Uani d . 1 . .
H H5 0.1234 0.6989 0.5909 0.054 Uiso calc R 1 . .
C C6 0.1447(2) 0.57835(15) 0.55962(14) 0.0413(5) Uani d . 1 . .
H H6 0.0661 0.5756 0.5896 0.050 Uiso calc R 1 . .
C C7 0.1869(2) 0.42605(15) 0.51792(13) 0.0390(5) Uani d . 1 . .
H H7A 0.2319 0.3805 0.5471 0.047 Uiso calc R 1 . .
H H7B 0.0977 0.4386 0.5434 0.047 Uiso calc R 1 . .
C C8 0.2142(2) 0.39421(13) 0.43890(12) 0.0331(4) Uani d . 1 . .
C C9 0.62243(19) 0.09048(13) 0.30165(14) 0.0361(5) Uani d . 1 . .
C C10 0.6034(3) 0.05923(15) 0.37554(15) 0.0485(6) Uani d . 1 . .
H H10 0.5904 0.0966 0.4140 0.058 Uiso calc R 1 . .
C C11 0.6029(3) -0.02615(15) 0.39469(14) 0.0475(6) Uani d . 1 . .
H H11 0.5895 -0.0456 0.4452 0.057 Uiso calc R 1 . .
C C12 0.6224(2) -0.08167(13) 0.33793(13) 0.0360(5) Uani d . 1 . .
C C13 0.6402(2) -0.05169(15) 0.26370(14) 0.0437(5) Uani d . 1 . .
H H13 0.6525 -0.0890 0.2253 0.052 Uiso calc R 1 . .
C C14 0.6399(2) 0.03333(15) 0.24595(14) 0.0432(5) Uani d . 1 . .
H H14 0.6518 0.0529 0.1955 0.052 Uiso calc R 1 . .
C C15 0.6248(2) 0.18284(14) 0.28110(18) 0.0479(6) Uani d . 1 . .
H H15A 0.6902 0.1825 0.2337 0.058 Uiso calc R 1 . .
H H15B 0.6476 0.2040 0.3203 0.058 Uiso calc R 1 . .
C C16 0.50311(18) 0.24622(12) 0.27212(12) 0.0295(4) Uani d . 1 . .
C C17 0.2730(2) 0.45397(14) 0.01310(12) 0.0394(5) Uani d . 1 . .
C C18 0.1471(2) 0.50128(17) 0.02819(13) 0.0451(6) Uani d . 1 . .
H H18 0.0866 0.4745 0.0549 0.054 Uiso calc R 1 . .
C C19 0.1091(2) 0.58785(16) 0.00428(14) 0.0429(5) Uani d . 1 . .
H H19 0.0240 0.6187 0.0150 0.051 Uiso calc R 1 . .
C C20 0.1987(2) 0.62797(14) -0.03568(13) 0.0364(5) Uani d . 1 . .
C C21 0.3247(2) 0.58185(14) -0.05022(14) 0.0390(5) Uani d . 1 . .
H H21 0.3852 0.6088 -0.0763 0.047 Uiso calc R 1 . .
C C22 0.3609(2) 0.49584(14) -0.02606(14) 0.0396(5) Uani d . 1 . .
H H22 0.4461 0.4654 -0.0363 0.048 Uiso calc R 1 . .
C C23 0.3133(3) 0.36015(15) 0.04024(14) 0.0541(7) Uani d . 1 . .
H H23A 0.2593 0.3298 0.0317 0.065 Uiso calc R 1 . .
H H23B 0.3986 0.3319 0.0105 0.065 Uiso calc R 1 . .
C C24 0.3073(2) 0.35285(12) 0.12354(12) 0.0304(4) Uani d . 1 . .
C C25 0.1423(2) 0.11464(14) 0.47612(12) 0.0350(5) Uani d . 1 . .
C C26 0.0399(2) 0.10725(15) 0.53574(13) 0.0402(5) Uani d . 1 . .
H H26 -0.0287 0.1565 0.5514 0.048 Uiso calc R 1 . .
C C27 0.0380(2) 0.02738(15) 0.57261(13) 0.0397(5) Uani d . 1 . .
H H27 -0.0311 0.0234 0.6128 0.048 Uiso calc R 1 . .
C C28 0.1386(2) -0.04556(13) 0.54937(12) 0.0332(4) Uani d . 1 . .
C C29 0.2423(2) -0.03927(15) 0.49027(13) 0.0394(5) Uani d . 1 . .
H H29 0.3108 -0.0885 0.4747 0.047 Uiso calc R 1 . .
C C30 0.2433(2) 0.04070(15) 0.45467(13) 0.0400(5) Uani d . 1 . .
H H30 0.3135 0.0448 0.4154 0.048 Uiso calc R 1 . .
C C31 0.1444(3) 0.19981(14) 0.43375(13) 0.0415(5) Uani d . 1 . .
H H31A 0.0805 0.2468 0.4647 0.050 Uiso calc R 1 . .
H H31B 0.2253 0.2083 0.4274 0.050 Uiso calc R 1 . .
C C32 0.12247(18) 0.20650(12) 0.35667(12) 0.0281(4) Uani d . 1 . .
C C33 -0.25296(17) 0.47932(12) 0.24488(12) 0.0282(4) Uani d . 1 . .
C C34 -0.2103(2) 0.51785(14) 0.17454(13) 0.0352(5) Uani d . 1 . .
H H34 -0.1721 0.4834 0.1315 0.042 Uiso calc R 1 . .
C C35 -0.2233(2) 0.60557(14) 0.16719(13) 0.0378(5) Uani d . 1 . .
H H35 -0.1947 0.6300 0.1195 0.045 Uiso calc R 1 . .
C C36 -0.2787(2) 0.65764(13) 0.23040(13) 0.0350(5) Uani d . 1 . .
C C37 -0.3217(2) 0.62089(13) 0.30101(13) 0.0379(5) Uani d . 1 . .
H H37 -0.3594 0.6555 0.3439 0.045 Uiso calc R 1 . .
C C38 -0.3084(2) 0.53220(13) 0.30768(13) 0.0346(5) Uani d . 1 . .
H H38 -0.3374 0.5079 0.3554 0.042 Uiso calc R 1 . .
C C39 -0.24006(18) 0.38311(12) 0.25171(14) 0.0346(5) Uani d . 1 . .
H H39A -0.2849 0.3703 0.3032 0.042 Uiso calc R 1 . .
H H39B -0.2806 0.3702 0.2175 0.042 Uiso calc R 1 . .
C C40 -0.10703(18) 0.32306(12) 0.23417(11) 0.0272(4) Uani d . 1 . .
C C41 0.2330(2) 0.05678(14) -0.04405(12) 0.0374(5) Uani d . 1 . .
C C42 0.3521(2) 0.00595(15) -0.04052(13) 0.0391(5) Uani d . 1 . .
H H42 0.4083 0.0334 -0.0359 0.047 Uiso calc R 1 . .
C C43 0.3895(2) -0.08380(15) -0.04370(14) 0.0423(5) Uani d . 1 . .
H H43 0.4702 -0.1162 -0.0420 0.051 Uiso calc R 1 . .
C C44 0.3063(2) -0.12537(15) -0.04945(14) 0.0447(5) Uani d . 1 . .
C C45 0.1879(2) -0.07640(16) -0.05424(15) 0.0468(6) Uani d . 1 . .
H H45 0.1320 -0.1040 -0.0591 0.056 Uiso calc R 1 . .
C C46 0.1527(2) 0.01357(16) -0.05181(14) 0.0432(5) Uani d . 1 . .
H H46 0.0731 0.0459 -0.0555 0.052 Uiso calc R 1 . .
C C47 0.1901(3) 0.15508(15) -0.03735(13) 0.0435(5) Uani d . 1 . .
H H47A 0.2530 0.1788 -0.0725 0.052 Uiso calc R 1 . .
H H47B 0.1124 0.1793 -0.0515 0.052 Uiso calc R 1 . .
C C48 0.1693(2) 0.18189(12) 0.04274(12) 0.0336(5) Uani d . 1 . .
C C49 0.2288(2) 0.57667(13) 0.32171(13) 0.0339(4) Uani d . 1 . .
H H49 0.1554 0.5693 0.3557 0.041 Uiso calc R 1 . .
C C50 0.2461(2) 0.65824(13) 0.31501(13) 0.0353(5) Uani d . 1 . .
H H50 0.1857 0.7041 0.3442 0.042 Uiso calc R 1 . .
C C51 0.3543(2) 0.67110(13) 0.26442(13) 0.0337(5) Uani d . 1 . .
C C52 0.4421(2) 0.59934(14) 0.22450(15) 0.0403(5) Uani d . 1 . .
H H52 0.5170 0.6046 0.1909 0.048 Uiso calc R 1 . .
C C53 0.4180(2) 0.52015(13) 0.23478(14) 0.0380(5) Uani d . 1 . .
H H53 0.4785 0.4728 0.2077 0.046 Uiso calc R 1 . .
C C54 0.4495(3) 0.86765(18) 0.1723(2) 0.0736(10) Uani d . 1 . .
H H54 0.4982 0.8824 0.1255 0.088 Uiso calc R 1 . .
C C55 0.4421(2) 0.78325(16) 0.18269(19) 0.0596(8) Uani d . 1 . .
H H55 0.4835 0.7434 0.1436 0.072 Uiso calc R 1 . .
C C56 0.3724(2) 0.75902(13) 0.25202(15) 0.0397(5) Uani d . 1 . .
C C57 0.3164(3) 0.82154(16) 0.30725(18) 0.0601(8) Uani d . 1 . .
H H57 0.2712 0.8080 0.3557 0.072 Uiso calc R 1 . .
C C58 0.3277(3) 0.90479(18) 0.2903(2) 0.0691(9) Uani d . 1 . .
H H58 0.2869 0.9463 0.3281 0.083 Uiso calc R 1 . .
C C59 0.1750(2) -0.00035(13) 0.14942(13) 0.0361(5) Uani d . 1 . .
H H59 0.2488 0.0093 0.1182 0.043 Uiso calc R 1 . .
C C60 0.1609(2) -0.08242(13) 0.15041(14) 0.0401(5) Uani d . 1 . .
H H60 0.2235 -0.1257 0.1193 0.048 Uiso calc R 1 . .
C C61 0.0545(2) -0.10022(12) 0.19732(13) 0.0343(5) Uani d . 1 . .
C C62 -0.0381(2) -0.03086(14) 0.23823(14) 0.0396(5) Uani d . 1 . .
H H62 -0.1135 -0.0386 0.2690 0.048 Uiso calc R 1 . .
C C63 -0.0185(2) 0.04953(13) 0.23336(14) 0.0361(5) Uani d . 1 . .
H H63 -0.0825 0.0951 0.2609 0.043 Uiso calc R 1 . .
C C64 0.1158(4) -0.33945(17) 0.16761(19) 0.0669(9) Uani d . 1 . .
H H64 0.1706 -0.3818 0.1327 0.080 Uiso calc R 1 . .
C C65 0.1225(3) -0.25481(15) 0.15369(17) 0.0588(8) Uani d . 1 . .
H H65 0.1793 -0.2413 0.1100 0.071 Uiso calc R 1 . .
C C66 0.0440(2) -0.19045(13) 0.20547(15) 0.0418(6) Uani d . 1 . .
C C67 -0.0408(2) -0.21508(16) 0.2679(2) 0.0581(8) Uani d . 1 . .
H H67 -0.0965 -0.1744 0.3041 0.070 Uiso calc R 1 . .
C C68 -0.0415(3) -0.30106(17) 0.2758(2) 0.0690(10) Uani d . 1 . .
H H68 -0.1002 -0.3161 0.3175 0.083 Uiso calc R 1 . .
O O1W 0.08967(14) 0.45713(9) 0.25376(10) 0.0351(3) Uani d D 1 . .
O O1 0.31321(16) 0.33485(10) 0.41030(10) 0.0448(4) Uani d . 1 . .
O O2W 0.32191(14) 0.11389(9) 0.21641(10) 0.0365(3) Uani d D 1 . .
O O2 0.13911(14) 0.42916(10) 0.39984(9) 0.0384(3) Uani d . 1 . .
O O3 0.32934(18) 0.73159(12) 0.51239(13) 0.0621(5) Uani d . 1 . .
H H3B 0.2710 0.7695 0.5383 0.053(8) Uiso calc R 1 . .
O O3W 0.55572(19) 0.76710(13) 0.49150(12) 0.0557(5) Uani d D 1 . .
O O4 0.49306(14) 0.32552(9) 0.26308(10) 0.0423(4) Uani d . 1 . .
O O5 0.41097(13) 0.21949(9) 0.27590(9) 0.0355(3) Uani d . 1 . .
O O6 0.6256(2) -0.16741(10) 0.35221(10) 0.0575(5) Uani d . 1 . .
H H6B 0.5986 -0.1755 0.3982 0.086 Uiso calc R 1 . .
O O7 0.35154(16) 0.39907(10) 0.14982(9) 0.0419(4) Uani d . 1 . .
O O8 0.25588(12) 0.30030(8) 0.16729(8) 0.0288(3) Uani d . 1 . .
O O9 0.16710(17) 0.71316(10) -0.06077(11) 0.0515(4) Uani d . 1 . .
H H9A 0.0962 0.7273 -0.0660 0.077 Uiso calc R 1 . .
O O10 0.14490(12) 0.26954(8) 0.31222(8) 0.0276(3) Uani d . 1 . .
O O11 0.08354(14) 0.15303(9) 0.33467(8) 0.0347(3) Uani d . 1 . .
O O12 0.14141(15) -0.12645(10) 0.58283(10) 0.0436(4) Uani d . 1 . .
H H12 0.0696 -0.1269 0.6056 0.065 Uiso calc R 1 . .
O O13 -0.01345(13) 0.35115(8) 0.20622(9) 0.0344(3) Uani d . 1 . .
O O14 -0.08956(13) 0.24254(9) 0.24632(10) 0.0387(4) Uani d . 1 . .
O O15 -0.28900(18) 0.74434(10) 0.22001(11) 0.0515(4) Uani d . 1 . .
H H15C -0.3155 0.7677 0.2616 0.077 Uiso calc R 1 . .
O O16 0.25751(14) 0.15768(10) 0.07291(9) 0.0373(3) Uani d . 1 . .
O O17 0.06252(16) 0.22753(10) 0.08072(10) 0.0456(4) Uani d . 1 . .
O O18 0.3465(2) -0.21435(11) -0.05109(14) 0.0692(6) Uani d . 1 . .
H H18B 0.2901 -0.2320 -0.0546 0.104 Uiso calc R 1 . .
H H2WA 0.372(3) 0.131(2) 0.230(2) 0.104 Uiso d D 1 . .
H H2WB 0.355(3) 0.0618(12) 0.210(2) 0.104 Uiso d D 1 . .
H H3WB 0.496(3) 0.749(2) 0.497(2) 0.104 Uiso d D 1 . .
H H1WA 0.042(3) 0.439(2) 0.239(2) 0.104 Uiso d D 1 . .
H H1WB 0.068(3) 0.5102(12) 0.244(2) 0.104 Uiso d D 1 . .
H H3WA 0.597(3) 0.734(2) 0.519(2) 0.104 Uiso d D 1 . .

loop_
_atom_site_aniso_label
_atom_site_aniso_U_11
_atom_site_aniso_U_22
_atom_site_aniso_U_33
_atom_site_aniso_U_12
_atom_site_aniso_U_13
_atom_site_aniso_U_23
Er1 0.02520(4) 0.01535(4) 0.03068(5) -0.00889(3) -0.01071(3) 0.00290(3)
Er2 0.02410(4) 0.01427(4) 0.03054(5) -0.00713(3) -0.00945(3) 0.00068(3)
N1 0.0306(8) 0.0208(8) 0.0434(10) -0.0104(7) -0.0122(7) 0.0012(7)
N2 0.0591(14) 0.0278(11) 0.121(2) -0.0221(10) -0.0450(15) 0.0179(13)
N3 0.0365(9) 0.0195(7) 0.0365(10) -0.0106(7) -0.0129(7) 0.0011(7)
N4 0.0824(17) 0.0278(11) 0.108(2) -0.0263(11) -0.0674(17) 0.0176(12)
C1 0.0371(11) 0.0369(11) 0.0299(11) -0.0138(9) -0.0115(9) -0.0023(8)
C2 0.0367(12) 0.0419(12) 0.0407(13) -0.0099(10) -0.0026(10) -0.0119(10)
C3 0.0320(11) 0.0494(14) 0.0520(15) -0.0164(10) -0.0013(10) -0.0079(11)
C4 0.0374(11) 0.0354(11) 0.0514(14) -0.0144(9) -0.0139(10) -0.0033(10)
C5 0.0369(12) 0.0362(12) 0.0557(16) -0.0063(9) -0.0061(11) -0.0140(11)
C6 0.0320(11) 0.0419(12) 0.0481(14) -0.0139(9) -0.0031(10) -0.0074(10)
C7 0.0499(13) 0.0380(12) 0.0318(12) -0.0201(10) -0.0083(10) -0.0002(9)
C8 0.0425(12) 0.0288(10) 0.0336(11) -0.0220(9) -0.0077(9) 0.0021(8)
C9 0.0264(10) 0.0244(10) 0.0594(15) -0.0034(8) -0.0199(10) 0.0001(9)
C10 0.0695(17) 0.0303(11) 0.0508(15) -0.0085(11) -0.0286(13) -0.0083(10)
C11 0.0694(17) 0.0337(12) 0.0367(13) -0.0096(11) -0.0169(12) -0.0015(10)
C12 0.0425(12) 0.0245(10) 0.0411(13) -0.0103(9) -0.0117(10) -0.0006(9)
C13 0.0631(15) 0.0321(11) 0.0367(13) -0.0145(11) -0.0132(11) -0.0063(9)
C14 0.0523(14) 0.0357(12) 0.0389(13) -0.0115(10) -0.0128(11) 0.0046(10)
C15 0.0330(11) 0.0256(11) 0.090(2) -0.0076(9) -0.0287(12) 0.0072(11)
C16 0.0285(10) 0.0234(9) 0.0370(11) -0.0069(7) -0.0117(8) 0.0022(8)
C17 0.0663(15) 0.0372(12) 0.0267(11) -0.0289(11) -0.0184(10) 0.0054(9)
C18 0.0602(15) 0.0567(15) 0.0305(12) -0.0401(13) -0.0074(11) 0.0022(10)
C19 0.0403(12) 0.0538(14) 0.0392(13) -0.0193(11) -0.0101(10) -0.0070(11)
C20 0.0471(12) 0.0330(11) 0.0370(12) -0.0171(9) -0.0183(10) 0.0007(9)
C21 0.0430(12) 0.0360(11) 0.0446(13) -0.0210(10) -0.0143(10) 0.0058(10)
C22 0.0459(13) 0.0344(11) 0.0442(14) -0.0161(10) -0.0188(10) 0.0053(10)
C23 0.104(2) 0.0342(12) 0.0367(14) -0.0352(14) -0.0248(14) 0.0076(10)
C24 0.0393(11) 0.0229(9) 0.0321(11) -0.0139(8) -0.0108(9) 0.0031(8)
C25 0.0526(13) 0.0317(10) 0.0319(11) -0.0227(10) -0.0208(10) 0.0083(9)
C26 0.0486(13) 0.0309(11) 0.0399(13) -0.0108(10) -0.0137(10) 0.0034(9)
C27 0.0436(12) 0.0391(12) 0.0363(12) -0.0180(10) -0.0080(10) 0.0066(9)
C28 0.0418(11) 0.0309(10) 0.0339(11) -0.0185(9) -0.0160(9) 0.0081(8)
C29 0.0395(12) 0.0351(11) 0.0418(13) -0.0117(9) -0.0111(10) 0.0064(9)
C30 0.0454(12) 0.0420(12) 0.0366(12) -0.0234(10) -0.0113(10) 0.0116(10)
C31 0.0680(16) 0.0335(11) 0.0382(13) -0.0293(11) -0.0256(11) 0.0091(9)
C32 0.0290(9) 0.0227(9) 0.0334(11) -0.0108(7) -0.0086(8) 0.0041(8)
C33 0.0240(9) 0.0213(9) 0.0385(12) -0.0033(7) -0.0103(8) -0.0030(8)
C34 0.0373(11) 0.0307(10) 0.0344(12) -0.0057(9) -0.0072(9) -0.0091(9)
C35 0.0454(12) 0.0333(11) 0.0329(12) -0.0127(9) -0.0082(10) 0.0010(9)
C36 0.0394(11) 0.0228(9) 0.0449(13) -0.0078(8) -0.0159(10) -0.0028(9)
C37 0.0459(12) 0.0285(10) 0.0362(12) -0.0045(9) -0.0111(10) -0.0099(9)
C38 0.0370(11) 0.0299(10) 0.0319(11) -0.0057(8) -0.0071(9) -0.0006(8)
C39 0.0270(10) 0.0221(9) 0.0527(14) -0.0056(8) -0.0099(9) -0.0019(9)
C40 0.0287(9) 0.0220(9) 0.0323(11) -0.0062(7) -0.0107(8) -0.0043(7)
C41 0.0512(13) 0.0356(11) 0.0259(11) -0.0161(10) -0.0078(9) -0.0024(8)
C42 0.0446(12) 0.0386(12) 0.0376(13) -0.0197(10) -0.0093(10) -0.0008(9)
C43 0.0441(13) 0.0390(12) 0.0430(14) -0.0132(10) -0.0106(10) -0.0010(10)
C44 0.0540(14) 0.0350(12) 0.0443(14) -0.0183(11) -0.0070(11) -0.0032(10)
C45 0.0497(14) 0.0477(14) 0.0492(15) -0.0252(11) -0.0091(11) -0.0082(11)
C46 0.0414(12) 0.0448(13) 0.0413(14) -0.0107(10) -0.0087(10) -0.0072(10)
C47 0.0615(15) 0.0347(12) 0.0323(12) -0.0105(11) -0.0149(11) 0.0006(9)
C48 0.0486(12) 0.0201(9) 0.0331(11) -0.0142(9) -0.0106(10) 0.0034(8)
C49 0.0347(11) 0.0275(10) 0.0410(12) -0.0128(8) -0.0098(9) 0.0013(9)
C50 0.0397(11) 0.0229(10) 0.0441(13) -0.0091(8) -0.0129(10) -0.0016(9)
C51 0.0366(11) 0.0225(9) 0.0494(13) -0.0121(8) -0.0209(10) 0.0040(9)
C52 0.0312(11) 0.0279(10) 0.0610(16) -0.0132(9) -0.0094(10) 0.0039(10)
C53 0.0313(10) 0.0229(10) 0.0580(15) -0.0091(8) -0.0086(10) -0.0031(9)
C54 0.0471(15) 0.0362(15) 0.124(3) -0.0180(12) -0.0084(17) 0.0222(17)
C55 0.0439(14) 0.0302(12) 0.090(2) -0.0126(10) 0.0005(14) 0.0053(13)
C56 0.0398(12) 0.0246(10) 0.0636(16) -0.0146(9) -0.0251(11) 0.0071(10)
C57 0.097(2) 0.0343(13) 0.0631(18) -0.0307(14) -0.0328(16) 0.0016(12)
C58 0.107(3) 0.0350(14) 0.087(2) -0.0307(16) -0.050(2) 0.0001(14)
C59 0.0442(12) 0.0235(10) 0.0394(12) -0.0129(9) -0.0085(10) 0.0026(8)
C60 0.0525(13) 0.0221(10) 0.0448(14) -0.0082(9) -0.0153(11) -0.0014(9)
C61 0.0475(12) 0.0211(9) 0.0455(13) -0.0145(9) -0.0272(10) 0.0055(8)
C62 0.0373(11) 0.0284(10) 0.0585(15) -0.0168(9) -0.0160(11) 0.0047(10)
C63 0.0348(11) 0.0227(9) 0.0517(14) -0.0103(8) -0.0114(10) -0.0015(9)
C64 0.125(3) 0.0292(12) 0.072(2) -0.0256(15) -0.062(2) 0.0016(13)
C65 0.110(2) 0.0300(12) 0.0532(17) -0.0282(14) -0.0406(16) 0.0037(11)
C66 0.0572(14) 0.0236(10) 0.0619(16) -0.0180(10) -0.0385(13) 0.0077(10)
C67 0.0432(14) 0.0297(12) 0.105(2) -0.0162(10) -0.0260(15) 0.0120(13)
C68 0.0514(16) 0.0344(14) 0.133(3) -0.0244(12) -0.0399(18) 0.0235(16)
O1W 0.0382(8) 0.0189(6) 0.0551(10) -0.0080(6) -0.0241(7) 0.0009(6)
O1 0.0510(10) 0.0392(9) 0.0437(10) -0.0072(7) -0.0170(8) -0.0072(7)
O2W 0.0341(8) 0.0186(6) 0.0616(11) -0.0052(6) -0.0234(7) -0.0010(7)
O2 0.0398(8) 0.0425(9) 0.0372(9) -0.0175(7) -0.0121(7) 0.0004(7)
O3 0.0497(11) 0.0425(10) 0.0940(16) -0.0228(9) -0.0057(10) -0.0149(10)
O3W 0.0573(12) 0.0537(11) 0.0600(12) -0.0233(9) -0.0219(10) 0.0168(9)
O4 0.0323(8) 0.0229(7) 0.0730(12) -0.0109(6) -0.0184(8) 0.0110(7)
O5 0.0307(7) 0.0217(7) 0.0602(10) -0.0064(6) -0.0219(7) -0.0039(6)
O6 0.0950(15) 0.0282(8) 0.0475(11) -0.0250(9) -0.0109(10) -0.0005(7)
O7 0.0590(10) 0.0458(9) 0.0349(9) -0.0369(8) -0.0130(7) 0.0053(7)
O8 0.0317(7) 0.0202(6) 0.0348(8) -0.0119(5) -0.0072(6) 0.0034(5)
O9 0.0560(10) 0.0330(8) 0.0751(13) -0.0145(8) -0.0345(10) 0.0077(8)
O10 0.0310(7) 0.0215(6) 0.0324(8) -0.0133(5) -0.0086(6) 0.0059(5)
O11 0.0488(9) 0.0330(7) 0.0341(8) -0.0269(7) -0.0158(7) 0.0076(6)
O12 0.0485(9) 0.0320(8) 0.0500(10) -0.0185(7) -0.0114(8) 0.0121(7)
O13 0.0269(7) 0.0196(6) 0.0590(10) -0.0072(5) -0.0145(7) -0.0029(6)
O14 0.0302(7) 0.0196(7) 0.0609(11) -0.0067(6) -0.0072(7) 0.0028(6)
O15 0.0759(12) 0.0237(8) 0.0580(11) -0.0152(8) -0.0232(9) -0.0001(7)
O16 0.0394(8) 0.0357(8) 0.0404(9) -0.0148(7) -0.0116(7) -0.0034(7)
O17 0.0472(9) 0.0405(9) 0.0424(10) 0.0024(7) -0.0176(8) -0.0064(7)
O18 0.0734(13) 0.0327(9) 0.1064(18) -0.0184(9) -0.0292(12) -0.0041(10)

loop_
_atom_type_symbol
_atom_type_description
_atom_type_scat_dispersion_real
_atom_type_scat_dispersion_imag
_atom_type_scat_source
C C 0.0033 0.0016 'International Tables Vol C Tables 4.2.6.8 and 6.1.1.4'
H H 0.0000 0.0000 'International Tables Vol C Tables 4.2.6.8 and 6.1.1.4'
N N 0.0061 0.0033 'International Tables Vol C Tables 4.2.6.8 and 6.1.1.4'
O O 0.0106 0.0060 'International Tables Vol C Tables 4.2.6.8 and 6.1.1.4'
Er Er -0.2586 4.9576 'International Tables Vol C Tables 4.2.6.8 and 6.1.1.4'

loop_
_geom_angle_atom_site_label_1
_geom_angle_atom_site_label_2
_geom_angle_atom_site_label_3
_geom_angle_site_symmetry_1
_geom_angle_site_symmetry_3
_geom_angle
_geom_angle_publ_flag
O1W Er1 O5 . . 145.68(5) ?
O1W Er1 O10 . . 79.74(5) ?
O5 Er1 O10 . . 73.55(5) ?
O1W Er1 O4 . . 149.18(5) ?
O5 Er1 O4 . . 54.63(5) ?
O10 Er1 O4 . . 127.84(5) ?
O1W Er1 O2 . . 74.64(6) ?
O5 Er1 O2 . . 122.21(5) ?
O10 Er1 O2 . . 83.66(5) ?
O4 Er1 O2 . . 117.27(6) ?
O1W Er1 O7 . . 77.95(6) ?
O5 Er1 O7 . . 95.38(6) ?
O10 Er1 O7 . . 117.22(5) ?
O4 Er1 O7 . . 76.65(6) ?
O2 Er1 O7 . . 141.64(5) ?
O1W Er1 O1 . . 127.08(6) ?
O5 Er1 O1 . . 75.31(5) ?
O10 Er1 O1 . . 91.26(5) ?
O4 Er1 O1 . . 71.84(6) ?
O2 Er1 O1 . . 52.49(5) ?
O7 Er1 O1 . . 146.60(5) ?
O1W Er1 N1 . . 80.79(5) ?
O5 Er1 N1 . . 130.56(5) ?
O10 Er1 N1 . . 153.76(5) ?
O4 Er1 N1 . . 76.11(5) ?
O2 Er1 N1 . . 74.32(5) ?
O7 Er1 N1 . . 75.24(5) ?
O1 Er1 N1 . . 86.59(6) ?
O1W Er1 O8 . . 73.77(5) ?
O5 Er1 O8 . . 75.72(5) ?
O10 Er1 O8 . . 65.45(4) ?
O4 Er1 O8 . . 103.26(5) ?
O2 Er1 O8 . . 138.92(5) ?
O7 Er1 O8 . . 52.10(4) ?
O1 Er1 O8 . . 146.97(5) ?
N1 Er1 O8 . . 124.76(5) ?
O1W Er1 C16 . . 163.82(6) ?
O5 Er1 C16 . . 27.64(5) ?
O10 Er1 C16 . . 100.67(5) ?
O4 Er1 C16 . . 27.18(5) ?
O2 Er1 C16 . . 121.53(6) ?
O7 Er1 C16 . . 87.70(6) ?
O1 Er1 C16 . . 69.08(6) ?
N1 Er1 C16 . . 102.92(5) ?
O8 Er1 C16 . . 91.58(5) ?
O1W Er1 C8 . . 100.87(6) ?
O5 Er1 C8 . . 100.00(6) ?
O10 Er1 C8 . . 89.38(5) ?
O4 Er1 C8 . . 93.65(6) ?
O2 Er1 C8 . . 26.26(6) ?
O7 Er1 C8 . . 152.25(5) ?
O1 Er1 C8 . . 26.41(6) ?
N1 Er1 C8 . . 77.21(6) ?
O8 Er1 C8 . . 154.75(5) ?
C16 Er1 C8 . . 95.30(6) ?
O1W Er1 C24 . . 72.34(6) ?
O5 Er1 C24 . . 87.05(6) ?
O10 Er1 C24 . . 91.52(5) ?
O4 Er1 C24 . . 91.39(6) ?
O2 Er1 C24 . . 146.96(6) ?
O7 Er1 C24 . . 25.73(5) ?
O1 Er1 C24 . . 160.55(6) ?
N1 Er1 C24 . . 99.15(6) ?
O8 Er1 C24 . . 26.51(5) ?
C16 Er1 C24 . . 91.50(6) ?
C8 Er1 C24 . . 172.85(6) ?
O8 Er2 O14 . . 129.11(5) ?
O8 Er2 O2W . . 78.64(5) ?
O14 Er2 O2W . . 143.03(6) ?
O8 Er2 O13 . . 75.23(5) ?
O14 Er2 O13 . . 54.55(5) ?
O2W Er2 O13 . . 148.14(5) ?
O8 Er2 O16 . . 80.14(5) ?
O14 Er2 O16 . . 127.19(5) ?
O2W Er2 O16 . . 75.46(6) ?
O13 Er2 O16 . . 116.92(5) ?
O8 Er2 O17 . . 99.32(5) ?
O14 Er2 O17 . . 77.25(6) ?
O2W Er2 O17 . . 127.31(6) ?
O13 Er2 O17 . . 75.31(5) ?
O16 Er2 O17 . . 52.78(5) ?
O8 Er2 O10 . . 66.80(5) ?
O14 Er2 O10 . . 91.38(5) ?
O2W Er2 O10 . . 77.23(5) ?
O13 Er2 O10 . . 75.92(5) ?
O16 Er2 O10 . . 140.46(5) ?
O17 Er2 O10 . . 150.48(5) ?
O8 Er2 O11 . . 115.63(5) ?
O14 Er2 O11 . . 72.76(5) ?
O2W Er2 O11 . . 72.76(6) ?
O13 Er2 O11 . . 102.66(5) ?
O16 Er2 O11 . . 140.23(5) ?
O17 Er2 O11 . . 143.49(5) ?
O10 Er2 O11 . . 51.35(4) ?
O8 Er2 N3 . . 153.52(5) ?
O14 Er2 N3 . . 76.20(5) ?
O2W Er2 N3 . . 83.00(5) ?
O13 Er2 N3 . . 127.36(5) ?
O16 Er2 N3 . . 76.87(5) ?
O17 Er2 N3 . . 76.94(6) ?
O10 Er2 N3 . . 127.16(5) ?
O11 Er2 N3 . . 76.10(5) ?
O8 Er2 C40 . . 102.34(5) ?
O14 Er2 C40 . . 27.19(5) ?
O2W Er2 C40 . . 158.33(6) ?
O13 Er2 C40 . . 27.36(5) ?
O16 Er2 C40 . . 126.18(6) ?
O17 Er2 C40 . . 74.19(6) ?
O10 Er2 C40 . . 83.26(5) ?
O11 Er2 C40 . . 87.74(5) ?
N3 Er2 C40 . . 101.76(5) ?
O8 Er2 C48 . . 91.40(5) ?
O14 Er2 C48 . . 101.95(6) ?
O2W Er2 C48 . . 100.90(6) ?
O13 Er2 C48 . . 97.68(6) ?
O16 Er2 C48 . . 26.26(6) ?
O17 Er2 C48 . . 26.64(6) ?
O10 Er2 C48 . . 158.14(5) ?
O11 Er2 C48 . . 149.45(5) ?
N3 Er2 C48 . . 73.45(6) ?
C40 Er2 C48 . . 100.72(6) ?
O8 Er2 C32 . . 90.60(5) ?
O14 Er2 C32 . . 83.90(6) ?
O2W Er2 C32 . . 70.41(6) ?
O13 Er2 C32 . . 91.82(5) ?
O16 Er2 C32 . . 145.78(5) ?
O17 Er2 C32 . . 160.99(5) ?
O10 Er2 C32 . . 26.08(5) ?
O11 Er2 C32 . . 25.57(5) ?
N3 Er2 C32 . . 101.08(5) ?
C40 Er2 C32 . . 87.92(6) ?
C48 Er2 C32 . . 170.50(6) ?
C49 N1 C53 . . 116.82(17) ?
C49 N1 Er1 . . 123.99(13) ?
C53 N1 Er1 . . 118.96(13) ?
C58 N2 C54 . . 115.9(2) ?
C59 N3 C63 . . 116.50(17) ?
C59 N3 Er2 . . 121.24(13) ?
C63 N3 Er2 . . 122.07(13) ?
C64 N4 C68 . . 116.3(2) ?
C2 C1 C6 . . 117.8(2) ?
C2 C1 C7 . . 122.2(2) ?
C6 C1 C7 . . 119.97(19) ?
C3 C2 C1 . . 121.1(2) ?
C3 C2 H2 . . 119.4 ?
C1 C2 H2 . . 119.4 ?
C4 C3 C2 . . 120.1(2) ?
C4 C3 H3 . . 119.9 ?
C2 C3 H3 . . 119.9 ?
C3 C4 O3 . . 118.6(2) ?
C3 C4 C5 . . 119.7(2) ?
O3 C4 C5 . . 121.7(2) ?
C4 C5 C6 . . 119.9(2) ?
C4 C5 H5 . . 120.1 ?
C6 C5 H5 . . 120.1 ?
C5 C6 C1 . . 121.4(2) ?
C5 C6 H6 . . 119.3 ?
C1 C6 H6 . . 119.3 ?
C8 C7 C1 . . 111.32(17) ?
C8 C7 H7A . . 109.4 ?
C1 C7 H7A . . 109.4 ?
C8 C7 H7B . . 109.4 ?
C1 C7 H7B . . 109.4 ?
H7A C7 H7B . . 108.0 ?
O1 C8 O2 . . 119.2(2) ?
O1 C8 C7 . . 121.0(2) ?
O2 C8 C7 . . 119.8(2) ?
O1 C8 Er1 . . 62.80(12) ?
O2 C8 Er1 . . 57.01(11) ?
C7 C8 Er1 . . 169.72(14) ?
C10 C9 C14 . . 117.3(2) ?
C10 C9 C15 . . 121.9(2) ?
C14 C9 C15 . . 120.8(2) ?
C9 C10 C11 . . 122.2(2) ?
C9 C10 H10 . . 118.9 ?
C11 C10 H10 . . 118.9 ?
C12 C11 C10 . . 119.1(2) ?
C12 C11 H11 . . 120.4 ?
C10 C11 H11 . . 120.4 ?
O6 C12 C13 . . 117.7(2) ?
O6 C12 C11 . . 122.5(2) ?
C13 C12 C11 . . 119.8(2) ?
C12 C13 C14 . . 120.2(2) ?
C12 C13 H13 . . 119.9 ?
C14 C13 H13 . . 119.9 ?
C13 C14 C9 . . 121.4(2) ?
C13 C14 H14 . . 119.3 ?
C9 C14 H14 . . 119.3 ?
C9 C15 C16 . . 115.35(18) ?
C9 C15 H15A . . 108.4 ?
C16 C15 H15A . . 108.4 ?
C9 C15 H15B . . 108.4 ?
C16 C15 H15B . . 108.4 ?
H15A C15 H15B . . 107.5 ?
O4 C16 O5 . . 120.27(18) ?
O4 C16 C15 . . 119.32(18) ?
O5 C16 C15 . . 120.38(17) ?
O4 C16 Er1 . . 60.59(10) ?
O5 C16 Er1 . . 60.31(10) ?
C15 C16 Er1 . . 170.25(17) ?
C18 C17 C22 . . 118.0(2) ?
C18 C17 C23 . . 120.9(2) ?
C22 C17 C23 . . 121.1(2) ?
C17 C18 C19 . . 121.4(2) ?
C17 C18 H18 . . 119.3 ?
C19 C18 H18 . . 119.3 ?
C20 C19 C18 . . 119.6(2) ?
C20 C19 H19 . . 120.2 ?
C18 C19 H19 . . 120.2 ?
O9 C20 C21 . . 118.1(2) ?
O9 C20 C19 . . 122.3(2) ?
C21 C20 C19 . . 119.6(2) ?
C20 C21 C22 . . 120.1(2) ?
C20 C21 H21 . . 119.9 ?
C22 C21 H21 . . 119.9 ?
C21 C22 C17 . . 121.3(2) ?
C21 C22 H22 . . 119.3 ?
C17 C22 H22 . . 119.3 ?
C24 C23 C17 . . 112.22(19) ?
C24 C23 H23A . . 109.2 ?
C17 C23 H23A . . 109.2 ?
C24 C23 H23B . . 109.2 ?
C17 C23 H23B . . 109.2 ?
H23A C23 H23B . . 107.9 ?
O7 C24 O8 . . 119.71(19) ?
O7 C24 C23 . . 120.06(18) ?
O8 C24 C23 . . 120.22(18) ?
O7 C24 Er1 . . 56.90(11) ?
O8 C24 Er1 . . 63.28(11) ?
C23 C24 Er1 . . 171.85(16) ?
C30 C25 C26 . . 118.20(19) ?
C30 C25 C31 . . 119.9(2) ?
C26 C25 C31 . . 121.9(2) ?
C25 C26 C27 . . 121.1(2) ?
C25 C26 H26 . . 119.5 ?
C27 C26 H26 . . 119.5 ?
C28 C27 C26 . . 119.7(2) ?
C28 C27 H27 . . 120.2 ?
C26 C27 H27 . . 120.2 ?
C27 C28 O12 . . 122.33(19) ?
C27 C28 C29 . . 120.08(19) ?
O12 C28 C29 . . 117.6(2) ?
C30 C29 C28 . . 119.6(2) ?
C30 C29 H29 . . 120.2 ?
C28 C29 H29 . . 120.2 ?
C25 C30 C29 . . 121.4(2) ?
C25 C30 H30 . . 119.3 ?
C29 C30 H30 . . 119.3 ?
C32 C31 C25 . . 114.86(17) ?
C32 C31 H31A . . 108.6 ?
C25 C31 H31A . . 108.6 ?
C32 C31 H31B . . 108.6 ?
C25 C31 H31B . . 108.6 ?
H31A C31 H31B . . 107.5 ?
O11 C32 O10 . . 119.11(19) ?
O11 C32 C31 . . 122.79(17) ?
O10 C32 C31 . . 118.09(17) ?
O11 C32 Er2 . . 60.70(11) ?
O10 C32 Er2 . . 59.49(10) ?
C31 C32 Er2 . . 169.24(15) ?
C38 C33 C34 . . 117.80(18) ?
C38 C33 C39 . . 121.43(19) ?
C34 C33 C39 . . 120.77(19) ?
C35 C34 C33 . . 121.5(2) ?
C35 C34 H34 . . 119.3 ?
C33 C34 H34 . . 119.3 ?
C34 C35 C36 . . 120.2(2) ?
C34 C35 H35 . . 119.9 ?
C36 C35 H35 . . 119.9 ?
O15 C36 C35 . . 117.8(2) ?
O15 C36 C37 . . 122.7(2) ?
C35 C36 C37 . . 119.51(19) ?
C36 C37 C38 . . 119.8(2) ?
C36 C37 H37 . . 120.1 ?
C38 C37 H37 . . 120.1 ?
C33 C38 C37 . . 121.3(2) ?
C33 C38 H38 . . 119.4 ?
C37 C38 H38 . . 119.4 ?
C40 C39 C33 . . 115.33(16) ?
C40 C39 H39A . . 108.4 ?
C33 C39 H39A . . 108.4 ?
C40 C39 H39B . . 108.4 ?
C33 C39 H39B . . 108.4 ?
H39A C39 H39B . . 107.5 ?
O14 C40 O13 . . 119.36(17) ?
O14 C40 C39 . . 118.66(17) ?
O13 C40 C39 . . 121.96(17) ?
O14 C40 Er2 . . 59.22(10) ?
O13 C40 Er2 . . 60.15(9) ?
C39 C40 Er2 . . 176.75(14) ?
C46 C41 C42 . . 117.2(2) ?
C46 C41 C47 . . 120.8(2) ?
C42 C41 C47 . . 122.0(2) ?
C43 C42 C41 . . 122.0(2) ?
C43 C42 H42 . . 119.0 ?
C41 C42 H42 . . 119.0 ?
C42 C43 C44 . . 119.6(2) ?
C42 C43 H43 . . 120.2 ?
C44 C43 H43 . . 120.2 ?
O18 C44 C43 . . 117.6(2) ?
O18 C44 C45 . . 122.7(2) ?
C43 C44 C45 . . 119.7(2) ?
C46 C45 C44 . . 119.9(2) ?
C46 C45 H45 . . 120.1 ?
C44 C45 H45 . . 120.1 ?
C45 C46 C41 . . 121.7(2) ?
C45 C46 H46 . . 119.2 ?
C41 C46 H46 . . 119.2 ?
C48 C47 C41 . . 111.65(18) ?
C48 C47 H47A . . 109.3 ?
C41 C47 H47A . . 109.3 ?
C48 C47 H47B . . 109.3 ?
C41 C47 H47B . . 109.3 ?
H47A C47 H47B . . 108.0 ?
O16 C48 O17 . . 119.0(2) ?
O16 C48 C47 . . 120.3(2) ?
O17 C48 C47 . . 120.7(2) ?
O16 C48 Er2 . . 57.88(11) ?
O17 C48 Er2 . . 61.55(11) ?
C47 C48 Er2 . . 172.10(14) ?
N1 C49 C50 . . 123.4(2) ?
N1 C49 H49 . . 118.3 ?
C50 C49 H49 . . 118.3 ?
C49 C50 C51 . . 119.5(2) ?
C49 C50 H50 . . 120.3 ?
C51 C50 H50 . . 120.3 ?
C52 C51 C50 . . 117.21(18) ?
C52 C51 C56 . . 121.8(2) ?
C50 C51 C56 . . 121.0(2) ?
C53 C52 C51 . . 119.7(2) ?
C53 C52 H52 . . 120.1 ?
C51 C52 H52 . . 120.1 ?
N1 C53 C52 . . 123.4(2) ?
N1 C53 H53 . . 118.3 ?
C52 C53 H53 . . 118.3 ?
N2 C54 C55 . . 124.7(3) ?
N2 C54 H54 . . 117.7 ?
C55 C54 H54 . . 117.7 ?
C56 C55 C54 . . 119.0(3) ?
C56 C55 H55 . . 120.5 ?
C54 C55 H55 . . 120.5 ?
C57 C56 C55 . . 116.7(2) ?
C57 C56 C51 . . 122.2(2) ?
C55 C56 C51 . . 121.1(2) ?
C56 C57 C58 . . 119.6(3) ?
C56 C57 H57 . . 120.2 ?
C58 C57 H57 . . 120.2 ?
N2 C58 C57 . . 124.1(3) ?
N2 C58 H58 . . 118.0 ?
C57 C58 H58 . . 118.0 ?
N3 C59 C60 . . 123.2(2) ?
N3 C59 H59 . . 118.4 ?
C60 C59 H59 . . 118.4 ?
C61 C60 C59 . . 120.3(2) ?
C61 C60 H60 . . 119.9 ?
C59 C60 H60 . . 119.9 ?
C60 C61 C62 . . 116.39(18) ?
C60 C61 C66 . . 120.9(2) ?
C62 C61 C66 . . 122.6(2) ?
C63 C62 C61 . . 120.0(2) ?
C63 C62 H62 . . 120.0 ?
C61 C62 H62 . . 120.0 ?
N3 C63 C62 . . 123.4(2) ?
N3 C63 H63 . . 118.3 ?
C62 C63 H63 . . 118.3 ?
N4 C64 C65 . . 123.9(3) ?
N4 C64 H64 . . 118.1 ?
C65 C64 H64 . . 118.1 ?
C64 C65 C66 . . 119.5(3) ?
C64 C65 H65 . . 120.3 ?
C66 C65 H65 . . 120.3 ?
C67 C66 C65 . . 116.8(2) ?
C67 C66 C61 . . 121.1(2) ?
C65 C66 C61 . . 122.0(2) ?
C68 C67 C66 . . 119.1(3) ?
C68 C67 H67 . . 120.5 ?
C66 C67 H67 . . 120.5 ?
N4 C68 C67 . . 124.3(3) ?
N4 C68 H68 . . 117.8 ?
C67 C68 H68 . . 117.8 ?
Er1 O1W H1WA . . 123(2) ?
Er1 O1W H1WB . . 132(2) ?
H1WA O1W H1WB . . 103(2) ?
C8 O1 Er1 . . 90.79(13) ?
Er2 O2W H2WA . . 123(2) ?
Er2 O2W H2WB . . 131(2) ?
H2WA O2W H2WB . . 105(2) ?
C8 O2 Er1 . . 96.74(13) ?
C4 O3 H3B . . 109.5 ?
H3WB O3W H3WA . . 105(2) ?
C16 O4 Er1 . . 92.22(12) ?
C16 O5 Er1 . . 92.05(11) ?
C12 O6 H6B . . 109.5 ?
C24 O7 Er1 . . 97.37(12) ?
C24 O8 Er2 . . 153.46(14) ?
C24 O8 Er1 . . 90.21(12) ?
Er2 O8 Er1 . . 114.09(5) ?
C20 O9 H9A . . 109.5 ?
C32 O10 Er1 . . 142.26(13) ?
C32 O10 Er2 . . 94.43(12) ?
Er1 O10 Er2 . . 113.66(5) ?
C32 O11 Er2 . . 93.72(12) ?
C28 O12 H12 . . 109.5 ?
C40 O13 Er2 . . 92.48(11) ?
C40 O14 Er2 . . 93.59(11) ?
C36 O15 H15C . . 109.5 ?
C48 O16 Er2 . . 95.86(13) ?
C48 O17 Er2 . . 91.80(13) ?
C44 O18 H18B . . 109.5 ?

loop_
_geom_bond_atom_site_label_1
_geom_bond_atom_site_label_2
_geom_bond_site_symmetry_2
_geom_bond_distance
_geom_bond_publ_flag
Er1 O1W . 2.3588(14) ?
Er1 O5 . 2.3690(13) ?
Er1 O10 . 2.3706(12) ?
Er1 O4 . 2.3759(14) ?
Er1 O2 . 2.3842(16) ?
Er1 O7 . 2.3990(15) ?
Er1 O1 . 2.5110(17) ?
Er1 N1 . 2.5166(15) ?
Er1 O8 . 2.5367(14) ?
Er1 C16 . 2.7252(19) ?
Er1 C8 . 2.823(2) ?
Er1 C24 . 2.840(2) ?
Er2 O8 . 2.3195(12) ?
Er2 O14 . 2.3613(14) ?
Er2 O2W . 2.3630(14) ?
Er2 O13 . 2.3816(13) ?
Er2 O16 . 2.3964(15) ?
Er2 O17 . 2.4762(16) ?
Er2 O10 . 2.4986(14) ?
Er2 O11 . 2.5271(14) ?
Er2 N3 . 2.5365(15) ?
Er2 C40 . 2.7432(19) ?
Er2 C48 . 2.815(2) ?
Er2 C32 . 2.892(2) ?
N1 C49 . 1.336(3) ?
N1 C53 . 1.340(3) ?
N2 C58 . 1.316(4) ?
N2 C54 . 1.319(4) ?
N3 C59 . 1.333(3) ?
N3 C63 . 1.341(3) ?
N4 C64 . 1.323(4) ?
N4 C68 . 1.328(4) ?
C1 C2 . 1.383(3) ?
C1 C6 . 1.386(3) ?
C1 C7 . 1.518(3) ?
C2 C3 . 1.383(3) ?
C2 H2 . 0.9300 ?
C3 C4 . 1.374(3) ?
C3 H3 . 0.9300 ?
C4 O3 . 1.375(3) ?
C4 C5 . 1.375(3) ?
C5 C6 . 1.380(3) ?
C5 H5 . 0.9300 ?
C6 H6 . 0.9300 ?
C7 C8 . 1.506(3) ?
C7 H7A . 0.9700 ?
C7 H7B . 0.9700 ?
C8 O1 . 1.256(3) ?
C8 O2 . 1.258(3) ?
C9 C10 . 1.373(3) ?
C9 C14 . 1.385(3) ?
C9 C15 . 1.505(3) ?
C10 C11 . 1.386(3) ?
C10 H10 . 0.9300 ?
C11 C12 . 1.375(3) ?
C11 H11 . 0.9300 ?
C12 O6 . 1.371(2) ?
C12 C13 . 1.373(3) ?
C13 C14 . 1.375(3) ?
C13 H13 . 0.9300 ?
C14 H14 . 0.9300 ?
C15 C16 . 1.509(3) ?
C15 H15A . 0.9700 ?
C15 H15B . 0.9700 ?
C16 O4 . 1.246(2) ?
C16 O5 . 1.265(2) ?
C17 C18 . 1.384(4) ?
C17 C22 . 1.385(3) ?
C17 C23 . 1.511(3) ?
C18 C19 . 1.389(3) ?
C18 H18 . 0.9300 ?
C19 C20 . 1.385(3) ?
C19 H19 . 0.9300 ?
C20 O9 . 1.371(3) ?
C20 C21 . 1.380(3) ?
C21 C22 . 1.381(3) ?
C21 H21 . 0.9300 ?
C22 H22 . 0.9300 ?
C23 C24 . 1.506(3) ?
C23 H23A . 0.9700 ?
C23 H23B . 0.9700 ?
C24 O7 . 1.243(2) ?
C24 O8 . 1.268(2) ?
C25 C30 . 1.380(3) ?
C25 C26 . 1.385(3) ?
C25 C31 . 1.506(3) ?
C26 C27 . 1.391(3) ?
C26 H26 . 0.9300 ?
C27 C28 . 1.373(3) ?
C27 H27 . 0.9300 ?
C28 O12 . 1.375(2) ?
C28 C29 . 1.385(3) ?
C29 C30 . 1.382(3) ?
C29 H29 . 0.9300 ?
C30 H30 . 0.9300 ?
C31 C32 . 1.503(3) ?
C31 H31A . 0.9700 ?
C31 H31B . 0.9700 ?
C32 O11 . 1.251(2) ?
C32 O10 . 1.275(2) ?
C33 C38 . 1.382(3) ?
C33 C34 . 1.391(3) ?
C33 C39 . 1.508(3) ?
C34 C35 . 1.372(3) ?
C34 H34 . 0.9300 ?
C35 C36 . 1.380(3) ?
C35 H35 . 0.9300 ?
C36 O15 . 1.364(2) ?
C36 C37 . 1.383(3) ?
C37 C38 . 1.387(3) ?
C37 H37 . 0.9300 ?
C38 H38 . 0.9300 ?
C39 C40 . 1.508(3) ?
C39 H39A . 0.9700 ?
C39 H39B . 0.9700 ?
C40 O14 . 1.256(2) ?
C40 O13 . 1.262(2) ?
C41 C46 . 1.384(3) ?
C41 C42 . 1.391(3) ?
C41 C47 . 1.514(3) ?
C42 C43 . 1.378(3) ?
C42 H42 . 0.9300 ?
C43 C44 . 1.381(3) ?
C43 H43 . 0.9300 ?
C44 O18 . 1.364(3) ?
C44 C45 . 1.383(4) ?
C45 C46 . 1.382(3) ?
C45 H45 . 0.9300 ?
C46 H46 . 0.9300 ?
C47 C48 . 1.511(3) ?
C47 H47A . 0.9700 ?
C47 H47B . 0.9700 ?
C48 O16 . 1.252(3) ?
C48 O17 . 1.263(3) ?
C49 C50 . 1.384(3) ?
C49 H49 . 0.9300 ?
C50 C51 . 1.387(3) ?
C50 H50 . 0.9300 ?
C51 C52 . 1.386(3) ?
C51 C56 . 1.485(3) ?
C52 C53 . 1.378(3) ?
C52 H52 . 0.9300 ?
C53 H53 . 0.9300 ?
C54 C55 . 1.383(3) ?
C54 H54 . 0.9300 ?
C55 C56 . 1.380(4) ?
C55 H55 . 0.9300 ?
C56 C57 . 1.377(4) ?
C57 C58 . 1.385(4) ?
C57 H57 . 0.9300 ?
C58 H58 . 0.9300 ?
C59 C60 . 1.386(3) ?
C59 H59 . 0.9300 ?
C60 C61 . 1.378(3) ?
C60 H60 . 0.9300 ?
C61 C62 . 1.387(3) ?
C61 C66 . 1.490(3) ?
C62 C63 . 1.379(3) ?
C62 H62 . 0.9300 ?
C63 H63 . 0.9300 ?
C64 C65 . 1.386(3) ?
C64 H64 . 0.9300 ?
C65 C66 . 1.387(4) ?
C65 H65 . 0.9300 ?
C66 C67 . 1.385(4) ?
C67 C68 . 1.384(3) ?
C67 H67 . 0.9300 ?
C68 H68 . 0.9300 ?
O1W H1WA . 0.83(4) ?
O1W H1WB . 0.830(17) ?
O2W H2WA . 0.83(4) ?
O2W H2WB . 0.812(17) ?
O3 H3B . 0.8200 ?
O3W H3WB . 0.82(4) ?
O3W H3WA . 0.84(4) ?
O6 H6B . 0.8200 ?
O9 H9A . 0.8200 ?
O12 H12 . 0.8200 ?
O15 H15C . 0.8200 ?
O18 H18B . 0.8200 ?

loop_
_geom_hbond_atom_site_label_D
_geom_hbond_atom_site_label_H
_geom_hbond_atom_site_label_A
_geom_hbond_site_symmetry_A
_geom_hbond_distance_DH
_geom_hbond_distance_HA
_geom_hbond_distance_DA
_geom_hbond_angle_DHA
O3 H3B O12 1_565 0.82 1.93 2.742(3) 169.0
O6 H6B O3W 1_545 0.82 1.86 2.650(3) 160.4
O9 H9A O17 2_565 0.82 1.86 2.674(2) 173.3
O12 H12 O11 2_556 0.82 1.94 2.751(2) 168.0
O15 H15C O6 1_465 0.82 1.90 2.716(3) 174.0
O18 H18B O9 1_545 0.82 1.95 2.768(3) 173.8
O2W H2WA O5 . 0.83(4) 1.97(2) 2.732(2) 151(3)
O2W H2WB N2 1_545 0.812(17) 2.06(2) 2.839(2) 162(4)
O3W H3WB O3 . 0.82(4) 1.99(4) 2.793(3) 167(4)
O1W H1WA O13 . 0.83(4) 1.96(2) 2.7333(19) 156(3)
O1W H1WB N4 1_565 0.830(17) 1.957(17) 2.781(2) 171(3)
O3W H3WA O1 2_666 0.84(4) 1.939(18) 2.778(3) 176(4)

loop_
_geom_torsion_atom_site_label_1
_geom_torsion_atom_site_label_2
_geom_torsion_atom_site_label_3
_geom_torsion_atom_site_label_4
_geom_torsion_site_symmetry_1
_geom_torsion_site_symmetry_2
_geom_torsion_site_symmetry_3
_geom_torsion_site_symmetry_4
_geom_torsion
_geom_torsion_publ_flag
O1W Er1 N1 C49 . . . . 51.42(17) ?
O5 Er1 N1 C49 . . . . -144.33(15) ?
O10 Er1 N1 C49 . . . . 8.9(2) ?
O4 Er1 N1 C49 . . . . -149.13(18) ?
O2 Er1 N1 C49 . . . . -25.09(16) ?
O7 Er1 N1 C49 . . . . 131.28(17) ?
O1 Er1 N1 C49 . . . . -77.00(17) ?
O8 Er1 N1 C49 . . . . 114.21(16) ?
C16 Er1 N1 C49 . . . . -144.62(17) ?
C8 Er1 N1 C49 . . . . -52.03(17) ?
C24 Er1 N1 C49 . . . . 121.70(17) ?
O1W Er1 N1 C53 . . . . -122.96(17) ?
O5 Er1 N1 C53 . . . . 41.28(19) ?
O10 Er1 N1 C53 . . . . -165.47(14) ?
O4 Er1 N1 C53 . . . . 36.48(16) ?
O2 Er1 N1 C53 . . . . 160.52(17) ?
O7 Er1 N1 C53 . . . . -43.10(16) ?
O1 Er1 N1 C53 . . . . 108.61(16) ?
O8 Er1 N1 C53 . . . . -60.17(17) ?
C16 Er1 N1 C53 . . . . 40.99(17) ?
C8 Er1 N1 C53 . . . . 133.58(17) ?
C24 Er1 N1 C53 . . . . -52.69(17) ?
O8 Er2 N3 C59 . . . . 0.2(2) ?
O14 Er2 N3 C59 . . . . 164.69(17) ?
O2W Er2 N3 C59 . . . . -46.10(16) ?
O13 Er2 N3 C59 . . . . 144.55(15) ?
O16 Er2 N3 C59 . . . . 30.55(16) ?
O17 Er2 N3 C59 . . . . 84.85(16) ?
O10 Er2 N3 C59 . . . . -114.23(16) ?
O11 Er2 N3 C59 . . . . -120.00(16) ?
C40 Er2 N3 C59 . . . . 155.34(16) ?
C48 Er2 N3 C59 . . . . 57.51(16) ?
C32 Er2 N3 C59 . . . . -114.49(16) ?
O8 Er2 N3 C63 . . . . 174.81(14) ?
O14 Er2 N3 C63 . . . . -20.66(16) ?
O2W Er2 N3 C63 . . . . 128.56(17) ?
O13 Er2 N3 C63 . . . . -40.79(19) ?
O16 Er2 N3 C63 . . . . -154.80(17) ?
O17 Er2 N3 C63 . . . . -100.50(17) ?
O10 Er2 N3 C63 . . . . 60.43(18) ?
O11 Er2 N3 C63 . . . . 54.66(16) ?
C40 Er2 N3 C63 . . . . -30.00(17) ?
C48 Er2 N3 C63 . . . . -127.84(17) ?
C32 Er2 N3 C63 . . . . 60.16(17) ?
C6 C1 C2 C3 . . . . -1.1(4) ?
C7 C1 C2 C3 . . . . -179.4(2) ?
C1 C2 C3 C4 . . . . 0.6(4) ?
C2 C3 C4 O3 . . . . -179.8(2) ?
C2 C3 C4 C5 . . . . 1.0(4) ?
O3 C4 C5 C6 . . . . 178.8(2) ?
C3 C4 C5 C6 . . . . -1.9(4) ?
C4 C5 C6 C1 . . . . 1.4(4) ?
C2 C1 C6 C5 . . . . 0.1(4) ?
C7 C1 C6 C5 . . . . 178.5(2) ?
C2 C1 C7 C8 . . . . -47.9(3) ?
C6 C1 C7 C8 . . . . 133.8(2) ?
C1 C7 C8 O1 . . . . 96.6(2) ?
C1 C7 C8 O2 . . . . -81.2(2) ?
C1 C7 C8 Er1 . . . . -12.1(10) ?
O1W Er1 C8 O1 . . . . 173.50(12) ?
O5 Er1 C8 O1 . . . . 20.91(13) ?
O10 Er1 C8 O1 . . . . 94.08(12) ?
O4 Er1 C8 O1 . . . . -33.81(12) ?
O2 Er1 C8 O1 . . . . 170.90(19) ?
O7 Er1 C8 O1 . . . . -101.76(16) ?
N1 Er1 C8 O1 . . . . -108.66(12) ?
O8 Er1 C8 O1 . . . . 98.58(16) ?
C16 Er1 C8 O1 . . . . -6.59(13) ?
O1W Er1 C8 O2 . . . . 2.60(12) ?
O5 Er1 C8 O2 . . . . -149.99(11) ?
O10 Er1 C8 O2 . . . . -76.82(12) ?
O4 Er1 C8 O2 . . . . 155.30(12) ?
O7 Er1 C8 O2 . . . . 87.34(17) ?
O1 Er1 C8 O2 . . . . -170.90(19) ?
N1 Er1 C8 O2 . . . . 80.44(12) ?
O8 Er1 C8 O2 . . . . -72.31(17) ?
C16 Er1 C8 O2 . . . . -177.49(12) ?
O1W Er1 C8 C7 . . . . -72.5(9) ?
O5 Er1 C8 C7 . . . . 134.9(9) ?
O10 Er1 C8 C7 . . . . -151.9(9) ?
O4 Er1 C8 C7 . . . . 80.2(9) ?
O2 Er1 C8 C7 . . . . -75.1(9) ?
O7 Er1 C8 C7 . . . . 12.3(10) ?
O1 Er1 C8 C7 . . . . 114.0(9) ?
N1 Er1 C8 C7 . . . . 5.4(9) ?
O8 Er1 C8 C7 . . . . -147.4(8) ?
C16 Er1 C8 C7 . . . . 107.4(9) ?
C14 C9 C10 C11 . . . . 0.8(4) ?
C15 C9 C10 C11 . . . . -179.1(2) ?
C9 C10 C11 C12 . . . . 0.2(4) ?
C10 C11 C12 O6 . . . . 178.7(2) ?
C10 C11 C12 C13 . . . . -0.9(4) ?
O6 C12 C13 C14 . . . . -178.9(2) ?
C11 C12 C13 C14 . . . . 0.7(4) ?
C12 C13 C14 C9 . . . . 0.3(4) ?
C10 C9 C14 C13 . . . . -1.0(4) ?
C15 C9 C14 C13 . . . . 178.9(2) ?
C10 C9 C15 C16 . . . . -97.4(3) ?
C14 C9 C15 C16 . . . . 82.8(3) ?
C9 C15 C16 O4 . . . . 172.5(2) ?
C9 C15 C16 O5 . . . . -5.5(4) ?
O1W Er1 C16 O4 . . . . 92.0(2) ?
O5 Er1 C16 O4 . . . . 170.9(2) ?
O10 Er1 C16 O4 . . . . -178.04(13) ?
O2 Er1 C16 O4 . . . . -88.97(14) ?
O7 Er1 C16 O4 . . . . 64.68(14) ?
O1 Er1 C16 O4 . . . . -90.80(14) ?
N1 Er1 C16 O4 . . . . -9.61(14) ?
O8 Er1 C16 O4 . . . . 116.65(13) ?
C8 Er1 C16 O4 . . . . -87.67(14) ?
C24 Er1 C16 O4 . . . . 90.13(14) ?
O1W Er1 C16 O5 . . . . -78.9(2) ?
O10 Er1 C16 O5 . . . . 11.08(13) ?
O4 Er1 C16 O5 . . . . -170.9(2) ?
O2 Er1 C16 O5 . . . . 100.15(13) ?
O7 Er1 C16 O5 . . . . -106.19(13) ?
O1 Er1 C16 O5 . . . . 98.32(13) ?
N1 Er1 C16 O5 . . . . 179.52(12) ?
O8 Er1 C16 O5 . . . . -54.22(13) ?
C8 Er1 C16 O5 . . . . 101.46(13) ?
C24 Er1 C16 O5 . . . . -80.74(13) ?
C22 C17 C18 C19 . . . . 0.7(3) ?
C23 C17 C18 C19 . . . . 179.3(2) ?
C17 C18 C19 C20 . . . . 0.1(4) ?
C18 C19 C20 O9 . . . . 180.0(2) ?
C18 C19 C20 C21 . . . . -1.0(3) ?
O9 C20 C21 C22 . . . . -180.0(2) ?
C19 C20 C21 C22 . . . . 1.0(3) ?
C20 C21 C22 C17 . . . . -0.1(4) ?
C18 C17 C22 C21 . . . . -0.7(3) ?
C23 C17 C22 C21 . . . . -179.3(2) ?
C18 C17 C23 C24 . . . . -78.7(3) ?
C22 C17 C23 C24 . . . . 99.8(3) ?
C17 C23 C24 O7 . . . . -46.4(3) ?
C17 C23 C24 O8 . . . . 132.8(2) ?
O1W Er1 C24 O7 . . . . 98.98(14) ?
O5 Er1 C24 O7 . . . . -108.86(13) ?
O10 Er1 C24 O7 . . . . 177.70(13) ?
O4 Er1 C24 O7 . . . . -54.38(13) ?
O2 Er1 C24 O7 . . . . 97.03(16) ?
O1 Er1 C24 O7 . . . . -84.2(2) ?
N1 Er1 C24 O7 . . . . 21.77(14) ?
O8 Er1 C24 O7 . . . . -172.1(2) ?
C16 Er1 C24 O7 . . . . -81.57(14) ?
O1W Er1 C24 O8 . . . . -88.92(11) ?
O5 Er1 C24 O8 . . . . 63.25(11) ?
O10 Er1 C24 O8 . . . . -10.19(11) ?
O4 Er1 C24 O8 . . . . 117.73(11) ?
O2 Er1 C24 O8 . . . . -90.86(14) ?
O7 Er1 C24 O8 . . . . 172.1(2) ?
O1 Er1 C24 O8 . . . . 87.9(2) ?
N1 Er1 C24 O8 . . . . -166.12(11) ?
C16 Er1 C24 O8 . . . . 90.54(11) ?
C30 C25 C26 C27 . . . . -0.7(3) ?
C31 C25 C26 C27 . . . . 177.9(2) ?
C25 C26 C27 C28 . . . . -0.4(4) ?
C26 C27 C28 O12 . . . . -179.0(2) ?
C26 C27 C28 C29 . . . . 1.0(3) ?
C27 C28 C29 C30 . . . . -0.4(3) ?
O12 C28 C29 C30 . . . . 179.6(2) ?
C26 C25 C30 C29 . . . . 1.3(3) ?
C31 C25 C30 C29 . . . . -177.3(2) ?
C28 C29 C30 C25 . . . . -0.7(4) ?
C30 C25 C31 C32 . . . . 75.3(3) ?
C26 C25 C31 C32 . . . . -103.3(3) ?
C25 C31 C32 O11 . . . . 12.2(3) ?
C25 C31 C32 O10 . . . . -167.75(19) ?
C25 C31 C32 Er2 . . . . -93.6(7) ?
O8 Er2 C32 O11 . . . . -168.55(12) ?
O14 Er2 C32 O11 . . . . 62.15(12) ?
O2W Er2 C32 O11 . . . . -90.84(12) ?
O13 Er2 C32 O11 . . . . 116.21(12) ?
O16 Er2 C32 O11 . . . . -95.36(14) ?
O17 Er2 C32 O11 . . . . 69.6(2) ?
O10 Er2 C32 O11 . . . . 168.01(19) ?
N3 Er2 C32 O11 . . . . -12.46(13) ?
C40 Er2 C32 O11 . . . . 89.12(12) ?
O8 Er2 C32 O10 . . . . 23.43(11) ?
O14 Er2 C32 O10 . . . . -105.86(11) ?
O2W Er2 C32 O10 . . . . 101.15(11) ?
O13 Er2 C32 O10 . . . . -51.81(11) ?
O16 Er2 C32 O10 . . . . 96.63(13) ?
O17 Er2 C32 O10 . . . . -98.43(18) ?
O11 Er2 C32 O10 . . . . -168.01(19) ?
N3 Er2 C32 O10 . . . . 179.52(11) ?
C40 Er2 C32 O10 . . . . -78.89(11) ?
O8 Er2 C32 C31 . . . . -56.6(7) ?
O14 Er2 C32 C31 . . . . 174.1(7) ?
O2W Er2 C32 C31 . . . . 21.1(7) ?
O13 Er2 C32 C31 . . . . -131.8(7) ?
O16 Er2 C32 C31 . . . . 16.6(7) ?
O17 Er2 C32 C31 . . . . -178.5(6) ?
O10 Er2 C32 C31 . . . . -80.0(7) ?
O11 Er2 C32 C31 . . . . 112.0(7) ?
N3 Er2 C32 C31 . . . . 99.5(7) ?
C40 Er2 C32 C31 . . . . -158.9(7) ?
C38 C33 C34 C35 . . . . -0.5(3) ?
C39 C33 C34 C35 . . . . 178.9(2) ?
C33 C34 C35 C36 . . . . 0.5(3) ?
C34 C35 C36 O15 . . . . 179.8(2) ?
C34 C35 C36 C37 . . . . -0.4(3) ?
O15 C36 C37 C38 . . . . 180.0(2) ?
C35 C36 C37 C38 . . . . 0.2(3) ?
C34 C33 C38 C37 . . . . 0.3(3) ?
C39 C33 C38 C37 . . . . -179.07(19) ?
C36 C37 C38 C33 . . . . -0.1(3) ?
C38 C33 C39 C40 . . . . -114.8(2) ?
C34 C33 C39 C40 . . . . 65.9(3) ?
C33 C39 C40 O14 . . . . 172.71(19) ?
C33 C39 C40 O13 . . . . -8.9(3) ?
O8 Er2 C40 O14 . . . . -170.85(12) ?
O2W Er2 C40 O14 . . . . -80.58(19) ?
O13 Er2 C40 O14 . . . . -178.7(2) ?
O16 Er2 C40 O14 . . . . 102.43(13) ?
O17 Er2 C40 O14 . . . . 92.81(13) ?
O10 Er2 C40 O14 . . . . -106.44(13) ?
O11 Er2 C40 O14 . . . . -55.10(13) ?
N3 Er2 C40 O14 . . . . 20.19(13) ?
C48 Er2 C40 O14 . . . . 95.32(13) ?
C32 Er2 C40 O14 . . . . -80.69(13) ?
O8 Er2 C40 O13 . . . . 7.85(13) ?
O14 Er2 C40 O13 . . . . 178.7(2) ?
O2W Er2 C40 O13 . . . . 98.12(18) ?
O16 Er2 C40 O13 . . . . -78.87(13) ?
O17 Er2 C40 O13 . . . . -88.49(13) ?
O10 Er2 C40 O13 . . . . 72.26(12) ?
O11 Er2 C40 O13 . . . . 123.60(12) ?
N3 Er2 C40 O13 . . . . -161.11(12) ?
C48 Er2 C40 O13 . . . . -85.98(12) ?
C32 Er2 C40 O13 . . . . 98.01(12) ?
C46 C41 C42 C43 . . . . -0.7(3) ?
C47 C41 C42 C43 . . . . 177.5(2) ?
C41 C42 C43 C44 . . . . -1.0(4) ?
C42 C43 C44 O18 . . . . -178.9(2) ?
C42 C43 C44 C45 . . . . 1.9(4) ?
O18 C44 C45 C46 . . . . 179.6(2) ?
C43 C44 C45 C46 . . . . -1.2(4) ?
C42 C41 C46 C45 . . . . 1.4(3) ?
C47 C41 C46 C45 . . . . -176.8(2) ?
C44 C45 C46 C41 . . . . -0.5(4) ?
C46 C41 C47 C48 . . . . 107.5(3) ?
C42 C41 C47 C48 . . . . -70.6(3) ?
C41 C47 C48 O16 . . . . 58.9(3) ?
C41 C47 C48 O17 . . . . -119.8(2) ?
O8 Er2 C48 O16 . . . . 64.11(12) ?
O14 Er2 C48 O16 . . . . -165.33(11) ?
O2W Er2 C48 O16 . . . . -14.59(12) ?
O13 Er2 C48 O16 . . . . 139.39(11) ?
O17 Er2 C48 O16 . . . . 172.3(2) ?
O10 Er2 C48 O16 . . . . 68.25(19) ?
O11 Er2 C48 O16 . . . . -89.06(16) ?
N3 Er2 C48 O16 . . . . -93.83(12) ?
C40 Er2 C48 O16 . . . . 166.95(11) ?
O8 Er2 C48 O17 . . . . -108.23(12) ?
O14 Er2 C48 O17 . . . . 22.32(13) ?
O2W Er2 C48 O17 . . . . 173.07(12) ?
O13 Er2 C48 O17 . . . . -32.95(13) ?
O16 Er2 C48 O17 . . . . -172.3(2) ?
O10 Er2 C48 O17 . . . . -104.09(18) ?
O11 Er2 C48 O17 . . . . 98.60(15) ?
N3 Er2 C48 O17 . . . . 93.83(13) ?
C40 Er2 C48 O17 . . . . -5.39(13) ?
C53 N1 C49 C50 . . . . 1.6(3) ?
Er1 N1 C49 C50 . . . . -172.94(16) ?
N1 C49 C50 C51 . . . . 0.4(3) ?
C49 C50 C51 C52 . . . . -2.0(3) ?
C49 C50 C51 C56 . . . . 176.0(2) ?
C50 C51 C52 C53 . . . . 1.6(3) ?
C56 C51 C52 C53 . . . . -176.3(2) ?
C49 N1 C53 C52 . . . . -1.9(3) ?
Er1 N1 C53 C52 . . . . 172.85(18) ?
C51 C52 C53 N1 . . . . 0.4(4) ?
C58 N2 C54 C55 . . . . 2.1(5) ?
N2 C54 C55 C56 . . . . -1.1(5) ?
C54 C55 C56 C57 . . . . -1.3(4) ?
C54 C55 C56 C51 . . . . 175.8(2) ?
C52 C51 C56 C57 . . . . -154.9(3) ?
C50 C51 C56 C57 . . . . 27.2(3) ?
C52 C51 C56 C55 . . . . 28.1(3) ?
C50 C51 C56 C55 . . . . -149.8(2) ?
C55 C56 C57 C58 . . . . 2.7(4) ?
C51 C56 C57 C58 . . . . -174.4(3) ?
C54 N2 C58 C57 . . . . -0.5(5) ?
C56 C57 C58 N2 . . . . -1.9(5) ?
C63 N3 C59 C60 . . . . -2.1(3) ?
Er2 N3 C59 C60 . . . . 172.80(17) ?
N3 C59 C60 C61 . . . . -1.6(4) ?
C59 C60 C61 C62 . . . . 4.1(3) ?
C59 C60 C61 C66 . . . . -173.2(2) ?
C60 C61 C62 C63 . . . . -3.0(3) ?
C66 C61 C62 C63 . . . . 174.3(2) ?
C59 N3 C63 C62 . . . . 3.4(3) ?
Er2 N3 C63 C62 . . . . -171.53(17) ?
C61 C62 C63 N3 . . . . -0.8(4) ?
C68 N4 C64 C65 . . . . 0.7(4) ?
N4 C64 C65 C66 . . . . 1.4(4) ?
C64 C65 C66 C67 . . . . -2.1(4) ?
C64 C65 C66 C61 . . . . 174.5(2) ?
C60 C61 C66 C67 . . . . 159.6(2) ?
C62 C61 C66 C67 . . . . -17.6(3) ?
C60 C61 C66 C65 . . . . -16.8(3) ?
C62 C61 C66 C65 . . . . 166.0(2) ?
C65 C66 C67 C68 . . . . 0.9(4) ?
C61 C66 C67 C68 . . . . -175.7(2) ?
C64 N4 C68 C67 . . . . -2.0(4) ?
C66 C67 C68 N4 . . . . 1.2(5) ?
O2 C8 O1 Er1 . . . . 8.74(19) ?
C7 C8 O1 Er1 . . . . -169.05(16) ?
O1W Er1 O1 C8 . . . . -8.01(14) ?
O5 Er1 O1 C8 . . . . -158.70(13) ?
O10 Er1 O1 C8 . . . . -86.08(12) ?
O4 Er1 O1 C8 . . . . 144.24(13) ?
O2 Er1 O1 C8 . . . . -5.06(11) ?
O7 Er1 O1 C8 . . . . 124.10(13) ?
N1 Er1 O1 C8 . . . . 67.75(12) ?
O8 Er1 O1 C8 . . . . -129.30(12) ?
C16 Er1 O1 C8 . . . . 172.97(13) ?
C24 Er1 O1 C8 . . . . 175.78(14) ?
O1 C8 O2 Er1 . . . . -9.3(2) ?
C7 C8 O2 Er1 . . . . 168.54(15) ?
O1W Er1 O2 C8 . . . . -177.35(12) ?
O5 Er1 O2 C8 . . . . 35.60(13) ?
O10 Er1 O2 C8 . . . . 101.59(12) ?
O4 Er1 O2 C8 . . . . -27.99(13) ?
O7 Er1 O2 C8 . . . . -131.46(12) ?
O1 Er1 O2 C8 . . . . 5.09(11) ?
N1 Er1 O2 C8 . . . . -92.81(12) ?
O8 Er1 O2 C8 . . . . 141.80(11) ?
C16 Er1 O2 C8 . . . . 2.94(14) ?
C24 Er1 O2 C8 . . . . -175.42(11) ?
O5 C16 O4 Er1 . . . . 9.2(2) ?
C15 C16 O4 Er1 . . . . -168.8(2) ?
O1W Er1 O4 C16 . . . . -147.08(13) ?
O5 Er1 O4 C16 . . . . -5.18(12) ?
O10 Er1 O4 C16 . . . . 2.44(16) ?
O2 Er1 O4 C16 . . . . 106.51(14) ?
O7 Er1 O4 C16 . . . . -111.83(14) ?
O1 Er1 O4 C16 . . . . 79.40(14) ?
N1 Er1 O4 C16 . . . . 170.35(14) ?
O8 Er1 O4 C16 . . . . -66.62(14) ?
C8 Er1 O4 C16 . . . . 94.50(14) ?
C24 Er1 O4 C16 . . . . -90.57(14) ?
O4 C16 O5 Er1 . . . . -9.2(2) ?
C15 C16 O5 Er1 . . . . 168.8(2) ?
O1W Er1 O5 C16 . . . . 151.00(13) ?
O10 Er1 O5 C16 . . . . -168.64(14) ?
O4 Er1 O5 C16 . . . . 5.10(12) ?
O2 Er1 O5 C16 . . . . -97.44(13) ?
O7 Er1 O5 C16 . . . . 74.54(13) ?
O1 Er1 O5 C16 . . . . -72.83(13) ?
N1 Er1 O5 C16 . . . . -0.62(16) ?
O8 Er1 O5 C16 . . . . 123.19(13) ?
C8 Er1 O5 C16 . . . . -82.28(13) ?
C24 Er1 O5 C16 . . . . 98.90(13) ?
O8 C24 O7 Er1 . . . . -8.1(2) ?
C23 C24 O7 Er1 . . . . 171.12(19) ?
O1W Er1 O7 C24 . . . . -74.24(13) ?
O5 Er1 O7 C24 . . . . 71.67(13) ?
O10 Er1 O7 C24 . . . . -2.58(15) ?
O4 Er1 O7 C24 . . . . 123.36(14) ?
O2 Er1 O7 C24 . . . . -119.31(13) ?
O1 Er1 O7 C24 . . . . 143.00(13) ?
N1 Er1 O7 C24 . . . . -157.75(14) ?
O8 Er1 O7 C24 . . . . 4.45(12) ?
C16 Er1 O7 C24 . . . . 98.25(14) ?
C8 Er1 O7 C24 . . . . -164.72(14) ?
O7 C24 O8 Er2 . . . . 164.66(19) ?
C23 C24 O8 Er2 . . . . -14.6(4) ?
Er1 C24 O8 Er2 . . . . 157.0(3) ?
O7 C24 O8 Er1 . . . . 7.6(2) ?
C23 C24 O8 Er1 . . . . -171.6(2) ?
O14 Er2 O8 C24 . . . . -82.9(3) ?
O2W Er2 O8 C24 . . . . 124.6(3) ?
O13 Er2 O8 C24 . . . . -73.8(3) ?
O16 Er2 O8 C24 . . . . 47.6(3) ?
O17 Er2 O8 C24 . . . . -1.8(3) ?
O10 Er2 O8 C24 . . . . -154.5(3) ?
O11 Er2 O8 C24 . . . . -170.9(3) ?
N3 Er2 O8 C24 . . . . 77.6(3) ?
C40 Er2 O8 C24 . . . . -77.5(3) ?
C48 Er2 O8 C24 . . . . 23.8(3) ?
C32 Er2 O8 C24 . . . . -165.5(3) ?
O14 Er2 O8 Er1 . . . . 71.85(8) ?
O2W Er2 O8 Er1 . . . . -80.65(6) ?
O13 Er2 O8 Er1 . . . . 80.95(6) ?
O16 Er2 O8 Er1 . . . . -157.65(6) ?
O17 Er2 O8 Er1 . . . . 152.95(6) ?
O10 Er2 O8 Er1 . . . . 0.20(4) ?
O11 Er2 O8 Er1 . . . . -16.22(7) ?
N3 Er2 O8 Er1 . . . . -127.64(10) ?
C40 Er2 O8 Er1 . . . . 77.23(6) ?
C48 Er2 O8 Er1 . . . . 178.52(6) ?
C32 Er2 O8 Er1 . . . . -10.77(6) ?
O1W Er1 O8 C24 . . . . 82.86(12) ?
O5 Er1 O8 C24 . . . . -113.04(12) ?
O10 Er1 O8 C24 . . . . 168.79(13) ?
O4 Er1 O8 C24 . . . . -65.39(12) ?
O2 Er1 O8 C24 . . . . 123.93(12) ?
O7 Er1 O8 C24 . . . . -4.33(11) ?
O1 Er1 O8 C24 . . . . -142.38(12) ?
N1 Er1 O8 C24 . . . . 16.75(13) ?
C16 Er1 O8 C24 . . . . -90.19(12) ?
C8 Er1 O8 C24 . . . . 163.83(14) ?
O1W Er1 O8 Er2 . . . . -86.14(6) ?
O5 Er1 O8 Er2 . . . . 77.96(6) ?
O10 Er1 O8 Er2 . . . . -0.21(5) ?
O4 Er1 O8 Er2 . . . . 125.61(6) ?
O2 Er1 O8 Er2 . . . . -45.07(9) ?
O7 Er1 O8 Er2 . . . . -173.33(9) ?
O1 Er1 O8 Er2 . . . . 48.62(11) ?
N1 Er1 O8 Er2 . . . . -152.25(6) ?
C16 Er1 O8 Er2 . . . . 100.81(6) ?
C8 Er1 O8 Er2 . . . . -5.17(15) ?
C24 Er1 O8 Er2 . . . . -169.00(14) ?
O11 C32 O10 Er1 . . . . -151.24(15) ?
C31 C32 O10 Er1 . . . . 28.7(3) ?
Er2 C32 O10 Er1 . . . . -139.3(2) ?
O11 C32 O10 Er2 . . . . -11.97(19) ?
C31 C32 O10 Er2 . . . . 167.97(17) ?
O1W Er1 O10 C32 . . . . -148.3(2) ?
O5 Er1 O10 C32 . . . . 53.5(2) ?
O4 Er1 O10 C32 . . . . 47.0(2) ?
O2 Er1 O10 C32 . . . . -72.9(2) ?
O7 Er1 O10 C32 . . . . 141.0(2) ?
O1 Er1 O10 C32 . . . . -20.8(2) ?
N1 Er1 O10 C32 . . . . -105.7(2) ?
O8 Er1 O10 C32 . . . . 134.9(2) ?
C16 Er1 O10 C32 . . . . 48.1(2) ?
C8 Er1 O10 C32 . . . . -47.2(2) ?
C24 Er1 O10 C32 . . . . 139.9(2) ?
O1W Er1 O10 Er2 . . . . 76.92(6) ?
O5 Er1 O10 Er2 . . . . -81.30(6) ?
O4 Er1 O10 Er2 . . . . -87.77(8) ?
O2 Er1 O10 Er2 . . . . 152.40(6) ?
O7 Er1 O10 Er2 . . . . 6.29(8) ?
O1 Er1 O10 Er2 . . . . -155.58(6) ?
N1 Er1 O10 Er2 . . . . 119.59(11) ?
O8 Er1 O10 Er2 . . . . 0.19(4) ?
C16 Er1 O10 Er2 . . . . -86.64(7) ?
C8 Er1 O10 Er2 . . . . 178.08(6) ?
C24 Er1 O10 Er2 . . . . 5.17(6) ?
O8 Er2 O10 C32 . . . . -154.36(12) ?
O14 Er2 O10 C32 . . . . 73.09(11) ?
O2W Er2 O10 C32 . . . . -71.40(11) ?
O13 Er2 O10 C32 . . . . 125.92(12) ?
O16 Er2 O10 C32 . . . . -118.65(12) ?
O17 Er2 O10 C32 . . . . 139.16(13) ?
O11 Er2 O10 C32 . . . . 6.59(11) ?
N3 Er2 O10 C32 . . . . -0.59(13) ?
C40 Er2 O10 C32 . . . . 99.09(11) ?
C48 Er2 O10 C32 . . . . -158.87(15) ?
O8 Er2 O10 Er1 . . . . -0.21(5) ?
O14 Er2 O10 Er1 . . . . -132.76(6) ?
O2W Er2 O10 Er1 . . . . 82.75(6) ?
O13 Er2 O10 Er1 . . . . -79.93(6) ?
O16 Er2 O10 Er1 . . . . 35.50(10) ?
O17 Er2 O10 Er1 . . . . -66.68(12) ?
O11 Er2 O10 Er1 . . . . 160.75(8) ?
N3 Er2 O10 Er1 . . . . 153.57(6) ?
C40 Er2 O10 Er1 . . . . -106.75(6) ?
C48 Er2 O10 Er1 . . . . -4.71(17) ?
C32 Er2 O10 Er1 . . . . 154.16(14) ?
O10 C32 O11 Er2 . . . . 11.82(19) ?
C31 C32 O11 Er2 . . . . -168.11(19) ?
O8 Er2 O11 C32 . . . . 12.71(13) ?
O14 Er2 O11 C32 . . . . -113.00(12) ?
O2W Er2 O11 C32 . . . . 80.53(12) ?
O13 Er2 O11 C32 . . . . -66.79(12) ?
O16 Er2 O11 C32 . . . . 118.93(12) ?
O17 Er2 O11 C32 . . . . -149.13(11) ?
O10 Er2 O11 C32 . . . . -6.71(11) ?
N3 Er2 O11 C32 . . . . 167.40(13) ?
C40 Er2 O11 C32 . . . . -89.90(12) ?
C48 Er2 O11 C32 . . . . 162.69(13) ?
O14 C40 O13 Er2 . . . . 1.3(2) ?
C39 C40 O13 Er2 . . . . -177.12(18) ?
O8 Er2 O13 C40 . . . . -172.07(13) ?
O14 Er2 O13 C40 . . . . -0.73(11) ?
O2W Er2 O13 C40 . . . . -136.17(13) ?
O16 Er2 O13 C40 . . . . 117.35(12) ?
O17 Er2 O13 C40 . . . . 83.91(12) ?
O10 Er2 O13 C40 . . . . -102.79(12) ?
O11 Er2 O13 C40 . . . . -58.54(12) ?
N3 Er2 O13 C40 . . . . 23.50(15) ?
C48 Er2 O13 C40 . . . . 98.51(13) ?
C32 Er2 O13 C40 . . . . -81.93(12) ?
O13 C40 O14 Er2 . . . . -1.3(2) ?
C39 C40 O14 Er2 . . . . 177.16(17) ?
O8 Er2 O14 C40 . . . . 11.55(15) ?
O2W Er2 O14 C40 . . . . 142.71(12) ?
O13 Er2 O14 C40 . . . . 0.73(12) ?
O16 Er2 O14 C40 . . . . -98.32(13) ?
O17 Er2 O14 C40 . . . . -80.18(13) ?
O10 Er2 O14 C40 . . . . 72.32(13) ?
O11 Er2 O14 C40 . . . . 120.90(13) ?
N3 Er2 O14 C40 . . . . -159.64(14) ?
C48 Er2 O14 C40 . . . . -90.23(13) ?
C32 Er2 O14 C40 . . . . 97.35(13) ?
O17 C48 O16 Er2 . . . . 7.7(2) ?
C47 C48 O16 Er2 . . . . -171.02(16) ?
O8 Er2 O16 C48 . . . . -114.09(12) ?
O14 Er2 O16 C48 . . . . 18.12(14) ?
O2W Er2 O16 C48 . . . . 165.19(12) ?
O13 Er2 O16 C48 . . . . -46.34(13) ?
O17 Er2 O16 C48 . . . . -4.30(11) ?
O10 Er2 O16 C48 . . . . -147.09(11) ?
O11 Er2 O16 C48 . . . . 127.40(12) ?
N3 Er2 O16 C48 . . . . 79.14(12) ?
C40 Er2 O16 C48 . . . . -15.95(14) ?
C32 Er2 O16 C48 . . . . 169.60(11) ?
O16 C48 O17 Er2 . . . . -7.41(19) ?
C47 C48 O17 Er2 . . . . 171.30(17) ?
O8 Er2 O17 C48 . . . . 74.20(12) ?
O14 Er2 O17 C48 . . . . -157.61(13) ?
O2W Er2 O17 C48 . . . . -8.57(15) ?
O13 Er2 O17 C48 . . . . 146.13(13) ?
O16 Er2 O17 C48 . . . . 4.25(11) ?
O10 Er2 O17 C48 . . . . 132.86(12) ?
O11 Er2 O17 C48 . . . . -122.34(13) ?
N3 Er2 O17 C48 . . . . -79.06(12) ?
C40 Er2 O17 C48 . . . . 174.49(13) ?
C32 Er2 O17 C48 . . . . -165.18(15) ?
